data_2012626
loop_
_publ_author_name
'Maggard, Paul A.'
'Kopf, Amy L.'
'Stern, Charlotte L.'
'Poeppelmeier, Kenneth R.'

_publ_section_title
;
 (2,2'-Bipyridine-\k^2^<i>N</i>,<i>N</i>')(dichromato-\k<i>O</i>)copper(II)
;
_journal_issue 4
_journal_name_full 'Acta Crystallographica Section C'
_journal_page_first m207
_journal_page_last m209
_journal_paper_doi 10.1107/S0108270101021722
_journal_volume 58
_journal_year 2002
_chemical_formula_iupac '[Cu (C10 H8 N2)2 (Cr2 O7)]'
_chemical_formula_moiety 'C20 H16 Cr2 Cu1 N4 O7'
_chemical_formula_sum 'C20 H16 Cr2 Cu N4 O7'
_chemical_formula_weight 591.907
_chemical_name_systematic
;
bis(2,2'-bipyridine)(dichromate)copper(II)
;
_space_group_IT_number 2
_symmetry_cell_setting triclinic
_symmetry_space_group_name_Hall '-P 1'
_symmetry_space_group_name_H-M 'P -1'
_atom_sites_solution_hydrogens geom
_atom_sites_solution_primary direct
_atom_sites_solution_secondary difmap
_cell_angle_alpha 74.673(2)
_cell_angle_beta 81.960(2)
_cell_angle_gamma 79.617(2)
_cell_formula_units_Z 2
_cell_length_a 7.7958(11)
_cell_length_b 9.9319(14)
_cell_length_c 14.849(2)
_cell_measurement_reflns_used 5015
_cell_measurement_temperature 153(2)
_cell_measurement_theta_max 28
_cell_measurement_theta_min 4
_cell_volume 1085.5(3)
_computing_cell_refinement 'SAINT-Plus (Siemens, 1996)'
_computing_data_collection 'SMART-NT (Siemens, 1996)'
_computing_data_reduction SAINT-Plus
_computing_molecular_graphics 'ATOMS (Dowty, 1999)'
_computing_structure_refinement 'SHELXL97 (Sheldrick, 1997)'
_computing_structure_solution 'SHELXS97 (Sheldrick, 1997)'
_diffrn_ambient_temperature 153(2)
_diffrn_measured_fraction_theta_full 0.926
_diffrn_measured_fraction_theta_max 0.926
_diffrn_measurement_device_type 'Bruker AXS'
_diffrn_measurement_method CCD
_diffrn_radiation_monochromator graphite
_diffrn_radiation_source 'fine-focus sealed tube'
_diffrn_radiation_type MoK\a
_diffrn_radiation_wavelength 0.71073
_diffrn_reflns_av_R_equivalents 0.0378
_diffrn_reflns_av_sigmaI/netI 0.0364
_diffrn_reflns_limit_h_max 10
_diffrn_reflns_limit_h_min -10
_diffrn_reflns_limit_k_max 12
_diffrn_reflns_limit_k_min -13
_diffrn_reflns_limit_l_max 19
_diffrn_reflns_limit_l_min -19
_diffrn_reflns_number 10019
_diffrn_reflns_theta_full 28.31
_diffrn_reflns_theta_max 28.31
_diffrn_reflns_theta_min 1.43
_diffrn_standards_number 0
_exptl_absorpt_coefficient_mu 2.006
_exptl_absorpt_correction_T_max 0.838
_exptl_absorpt_correction_T_min 0.649
_exptl_absorpt_correction_type empirical
_exptl_absorpt_process_details '(SADABS; Blessing, 1995)'
_exptl_crystal_colour 'translucent dark green'
_exptl_crystal_density_diffrn 1.811
_exptl_crystal_density_meas 1.840(3)
_exptl_crystal_density_method 'flotation pycnometry'
_exptl_crystal_description block
_exptl_crystal_F_000 594
_exptl_crystal_size_max 0.162
_exptl_crystal_size_mid 0.122
_exptl_crystal_size_min 0.088
_refine_diff_density_max 1.213
_refine_diff_density_min -0.707
_refine_ls_extinction_method none
_refine_ls_goodness_of_fit_ref 1.058
_refine_ls_hydrogen_treatment constr
_refine_ls_matrix_type full
_refine_ls_number_parameters 307
_refine_ls_number_reflns 5015
_refine_ls_number_restraints 0
_refine_ls_restrained_S_all 1.058
_refine_ls_R_factor_all 0.0469
_refine_ls_R_factor_gt 0.0390
_refine_ls_shift/su_max 0.001
_refine_ls_shift/su_mean 0.000
_refine_ls_structure_factor_coef Fsqd
_refine_ls_weighting_details 'calc w = 1/[\s^2^(Fo^2^)+(0.0666P)^2^+0.4903P] where P = (Fo^2^+2Fc^2^)/3'
_refine_ls_weighting_scheme calc
_refine_ls_wR_factor_gt 0.1029
_refine_ls_wR_factor_ref 0.1088
_reflns_number_gt 4227
_reflns_number_total 5015
_reflns_threshold_expression I>2\s(I)
_cod_data_source_file fr1351.cif
_cod_data_source_block I
_cod_original_formula_sum 'C20 H16 Cr2 Cu1 N4 O7'
_cod_database_code 2012626
_cod_database_fobs_code 2012626

loop_
_symmetry_equiv_pos_as_xyz
'x, y, z'
'-x, -y, -z'

loop_
_atom_site_label
_atom_site_fract_x
_atom_site_fract_y
_atom_site_fract_z
_atom_site_U_iso_or_equiv
_atom_site_adp_type
_atom_site_calc_flag
_atom_site_refinement_flags
_atom_site_occupancy
_atom_site_disorder_assembly
_atom_site_disorder_group
_atom_site_type_symbol
Cu 0.03393(4) 0.37189(3) 0.739826(19) 0.02157(10) Uani d . 1 . . Cu
Cr1 -0.39668(5) 0.27925(4) 0.76763(3) 0.01993(11) Uani d . 1 . . Cr
Cr2 -0.25412(6) -0.03790(4) 0.73794(3) 0.02643(12) Uani d . 1 . . Cr
N1 -0.0723(3) 0.4270(2) 0.85717(14) 0.0220(4) Uani d . 1 . . N
N2 0.1283(3) 0.1927(2) 0.83570(14) 0.0210(4) Uani d . 1 . . N
N3 0.1163(3) 0.3188(2) 0.62001(14) 0.0230(4) Uani d . 1 . . N
N4 0.1358(3) 0.5488(2) 0.66879(14) 0.0217(4) Uani d . 1 . . N
O1 -0.4659(3) 0.3287(2) 0.86307(15) 0.0372(5) Uani d . 1 . . O
O2 -0.2188(2) 0.3457(2) 0.71715(12) 0.0258(4) Uani d . 1 . . O
O3 -0.5431(3) 0.3272(2) 0.69445(15) 0.0403(5) Uani d . 1 . . O
O4 -0.3504(3) 0.09246(19) 0.80063(13) 0.0294(4) Uani d . 1 . . O
O5 -0.3799(3) -0.1574(2) 0.75802(15) 0.0415(5) Uani d . 1 . . O
O6 -0.2244(3) 0.0326(2) 0.62719(14) 0.0425(5) Uani d . 1 . . O
O7 -0.0658(3) -0.1068(3) 0.77798(16) 0.0477(6) Uani d . 1 . . O
C1 -0.1923(3) 0.5424(3) 0.86063(19) 0.0259(5) Uani d . 1 . . C
H1 -0.2164 0.6090 0.8050 0.039 Uiso calc R 1 . . H
C2 -0.2805(3) 0.5648(3) 0.9442(2) 0.0287(6) Uani d . 1 . . C
H2 -0.3622 0.6454 0.9448 0.043 Uiso calc R 1 . . H
C3 -0.2452(3) 0.4653(3) 1.02677(19) 0.0281(6) Uani d . 1 . . C
H3 -0.3025 0.4787 1.0837 0.042 Uiso calc R 1 . . H
C4 -0.1237(3) 0.3454(3) 1.02414(18) 0.0252(5) Uani d . 1 . . C
H4 -0.0992 0.2772 1.0790 0.038 Uiso calc R 1 . . H
C5 -0.0392(3) 0.3290(3) 0.93786(17) 0.0208(5) Uani d . 1 . . C
C6 0.0874(3) 0.2025(3) 0.92594(17) 0.0209(5) Uani d . 1 . . C
C7 0.1591(4) 0.1005(3) 1.00012(18) 0.0275(5) Uani d . 1 . . C
H7 0.1307 0.1097 1.0614 0.041 Uiso calc R 1 . . H
C8 0.2740(3) -0.0157(3) 0.98151(19) 0.0293(6) Uani d . 1 . . C
H8 0.3240 -0.0848 1.0301 0.044 Uiso calc R 1 . . H
C9 0.3125(3) -0.0269(3) 0.89005(19) 0.0276(5) Uani d . 1 . . C
H9 0.3866 -0.1049 0.8762 0.041 Uiso calc R 1 . . H
C10 0.2391(3) 0.0798(3) 0.81918(18) 0.0250(5) Uani d . 1 . . C
H10 0.2678 0.0729 0.7575 0.037 Uiso calc R 1 . . H
C11 0.0930(3) 0.1991(3) 0.60100(19) 0.0282(5) Uani d . 1 . . C
H11 0.0382 0.1335 0.6475 0.042 Uiso calc R 1 . . H
C12 0.1479(4) 0.1695(3) 0.5143(2) 0.0311(6) Uani d . 1 . . C
H12 0.1306 0.0856 0.5028 0.047 Uiso calc R 1 . . H
C13 0.2294(4) 0.2683(3) 0.44541(19) 0.0331(6) Uani d . 1 . . C
H13 0.2692 0.2506 0.3870 0.050 Uiso calc R 1 . . H
C14 0.2509(4) 0.3933(3) 0.46399(18) 0.0290(6) Uani d . 1 . . C
H14 0.3031 0.4611 0.4179 0.043 Uiso calc R 1 . . H
C15 0.1938(3) 0.4163(3) 0.55237(17) 0.0228(5) Uani d . 1 . . C
C16 0.2105(3) 0.5442(3) 0.58097(17) 0.0232(5) Uani d . 1 . . C
C17 0.2971(3) 0.6519(3) 0.52504(19) 0.0301(6) Uani d . 1 . . C
H17 0.3437 0.6490 0.4643 0.045 Uiso calc R 1 . . H
C18 0.3133(4) 0.7642(3) 0.5611(2) 0.0336(6) Uani d . 1 . . C
H18 0.3720 0.8368 0.5248 0.050 Uiso calc R 1 . . H
C19 0.2418(4) 0.7672(3) 0.6511(2) 0.0349(6) Uani d . 1 . . C
H19 0.2530 0.8406 0.6768 0.052 Uiso calc R 1 . . H
C20 0.1522(4) 0.6575(3) 0.70253(19) 0.0290(6) Uani d . 1 . . C
H20 0.1018 0.6600 0.7628 0.044 Uiso calc R 1 . . H

loop_
_atom_site_aniso_label
_atom_site_aniso_U_11
_atom_site_aniso_U_22
_atom_site_aniso_U_33
_atom_site_aniso_U_12
_atom_site_aniso_U_13
_atom_site_aniso_U_23
Cu 0.02684(18) 0.02115(17) 0.01666(16) -0.00319(12) 0.00047(11) -0.00616(12)
Cr1 0.0198(2) 0.0185(2) 0.0202(2) -0.00031(15) -0.00126(14) -0.00448(15)
Cr2 0.0345(2) 0.0222(2) 0.0213(2) -0.00266(17) 0.00296(17) -0.00712(17)
N1 0.0248(10) 0.0217(10) 0.0208(10) -0.0043(8) -0.0011(8) -0.0074(8)
N2 0.0208(10) 0.0204(10) 0.0220(10) -0.0040(8) -0.0017(8) -0.0049(8)
N3 0.0211(10) 0.0284(11) 0.0207(10) -0.0031(8) -0.0018(8) -0.0087(9)
N4 0.0233(10) 0.0206(10) 0.0190(10) 0.0007(8) -0.0027(8) -0.0032(8)
O1 0.0487(13) 0.0288(10) 0.0328(11) -0.0057(9) 0.0123(9) -0.0139(9)
O2 0.0230(9) 0.0303(10) 0.0242(9) -0.0070(7) -0.0001(7) -0.0062(7)
O3 0.0289(10) 0.0440(13) 0.0439(12) -0.0045(9) -0.0167(9) 0.0023(10)
O4 0.0419(11) 0.0202(9) 0.0259(9) -0.0017(8) -0.0023(8) -0.0080(7)
O5 0.0561(14) 0.0291(11) 0.0417(13) -0.0141(10) 0.0107(10) -0.0156(10)
O6 0.0697(16) 0.0363(12) 0.0231(10) -0.0161(11) 0.0002(10) -0.0072(9)
O7 0.0408(13) 0.0617(16) 0.0390(12) 0.0147(11) -0.0050(10) -0.0236(11)
C1 0.0284(13) 0.0231(12) 0.0264(13) -0.0005(10) -0.0041(10) -0.0079(10)
C2 0.0265(13) 0.0263(13) 0.0371(15) -0.0021(10) -0.0001(10) -0.0169(11)
C3 0.0287(13) 0.0311(14) 0.0279(13) -0.0077(11) 0.0041(10) -0.0147(11)
C4 0.0279(13) 0.0290(13) 0.0211(12) -0.0086(10) 0.0012(9) -0.0091(10)
C5 0.0211(11) 0.0225(12) 0.0208(11) -0.0054(9) -0.0019(9) -0.0072(9)
C6 0.0213(11) 0.0217(12) 0.0204(11) -0.0055(9) -0.0004(9) -0.0057(9)
C7 0.0289(13) 0.0310(14) 0.0212(12) -0.0045(11) -0.0017(10) -0.0042(10)
C8 0.0284(13) 0.0259(13) 0.0287(14) -0.0016(11) -0.0050(10) 0.0012(11)
C9 0.0254(13) 0.0213(12) 0.0326(14) -0.0013(10) 0.0019(10) -0.0046(10)
C10 0.0253(12) 0.0252(13) 0.0239(12) -0.0030(10) 0.0018(9) -0.0079(10)
C11 0.0262(13) 0.0333(14) 0.0282(13) -0.0062(11) -0.0014(10) -0.0121(11)
C12 0.0285(14) 0.0367(15) 0.0329(14) 0.0002(11) -0.0058(11) -0.0188(12)
C13 0.0303(14) 0.0459(17) 0.0232(13) 0.0070(12) -0.0067(10) -0.0150(12)
C14 0.0275(13) 0.0366(15) 0.0180(12) 0.0037(11) -0.0019(9) -0.0043(10)
C15 0.0187(11) 0.0288(13) 0.0190(11) 0.0018(9) -0.0050(9) -0.0046(10)
C16 0.0218(11) 0.0231(12) 0.0205(12) 0.0027(9) -0.0038(9) -0.0013(9)
C17 0.0261(13) 0.0307(14) 0.0259(13) 0.0002(11) -0.0002(10) 0.0019(11)
C18 0.0308(14) 0.0244(13) 0.0389(16) -0.0048(11) -0.0003(12) 0.0026(12)
C19 0.0384(16) 0.0219(13) 0.0431(17) -0.0049(11) -0.0002(12) -0.0073(12)
C20 0.0352(14) 0.0234(13) 0.0272(13) -0.0029(11) 0.0005(10) -0.0069(10)

loop_
_atom_type_symbol
_atom_type_description
_atom_type_scat_dispersion_real
_atom_type_scat_dispersion_imag
_atom_type_scat_source
C C 0.0033 0.0016 'International Tables Vol C Tables 4.2.6.8 and 6.1.1.4'
H H 0.0000 0.0000 'International Tables Vol C Tables 4.2.6.8 and 6.1.1.4'
N N 0.0061 0.0033 'International Tables Vol C Tables 4.2.6.8 and 6.1.1.4'
O O 0.0106 0.0060 'International Tables Vol C Tables 4.2.6.8 and 6.1.1.4'
Cr Cr 0.3209 0.6236 'International Tables Vol C Tables 4.2.6.8 and 6.1.1.4'
Cu Cu 0.3201 1.2651 'International Tables Vol C Tables 4.2.6.8 and 6.1.1.4'

loop_
_geom_angle_atom_site_label_1
_geom_angle_atom_site_label_2
_geom_angle_atom_site_label_3
_geom_angle
_geom_angle_publ_flag
N3 Cu N1 174.48(8) yes
N3 Cu N4 81.16(9) yes
N1 Cu N4 100.63(8) yes
N3 Cu N2 101.57(9) yes
N1 Cu N2 81.06(8) yes
N4 Cu N2 133.32(8) yes
N3 Cu O2 86.48(8) no
N1 Cu O2 88.12(8) no
N4 Cu O2 120.15(8) no
N2 Cu O2 106.51(8) no
O3 Cr1 O1 111.36(12) yes
O3 Cr1 O2 108.68(10) yes
O1 Cr1 O2 110.93(10) yes
O3 Cr1 O4 109.53(10) yes
O1 Cr1 O4 106.18(10) yes
O2 Cr1 O4 110.14(10) yes
O6 Cr2 O5 110.62(11) yes
O6 Cr2 O7 109.43(13) yes
O5 Cr2 O7 110.13(13) yes
O6 Cr2 O4 110.88(10) yes
O5 Cr2 O4 108.99(10) yes
O7 Cr2 O4 106.71(10) yes
C1 N1 C5 119.0(2) no
C1 N1 Cu 124.72(18) no
C5 N1 Cu 115.52(16) no
C10 N2 C6 118.3(2) no
C10 N2 Cu 128.00(17) no
C6 N2 Cu 113.12(16) no
C11 N3 C15 119.5(2) no
C11 N3 Cu 124.75(18) no
C15 N3 Cu 115.70(17) no
C20 N4 C16 118.8(2) no
C20 N4 Cu 127.02(17) no
C16 N4 Cu 113.77(17) no
Cr1 O2 Cu 144.12(11) no
Cr1 O4 Cr2 133.35(11) no
N1 C1 C2 122.2(2) no
N1 C1 H1 118.9 no
C2 C1 H1 118.9 no
C3 C2 C1 118.9(2) no
C3 C2 H2 120.6 no
C1 C2 H2 120.6 no
C2 C3 C4 119.6(2) no
C2 C3 H3 120.2 no
C4 C3 H3 120.2 no
C3 C4 C5 118.8(2) no
C3 C4 H4 120.6 no
C5 C4 H4 120.6 no
N1 C5 C4 121.6(2) no
N1 C5 C6 114.8(2) no
C4 C5 C6 123.6(2) no
N2 C6 C7 121.7(2) no
N2 C6 C5 114.7(2) no
C7 C6 C5 123.6(2) no
C6 C7 C8 119.1(2) no
C6 C7 H7 120.5 no
C8 C7 H7 120.5 no
C9 C8 C7 119.1(2) no
C9 C8 H8 120.4 no
C7 C8 H8 120.4 no
C8 C9 C10 118.9(2) no
C8 C9 H9 120.6 no
C10 C9 H9 120.6 no
N2 C10 C9 122.9(2) no
N2 C10 H10 118.6 no
C9 C10 H10 118.6 no
N3 C11 C12 122.4(3) no
N3 C11 H11 118.8 no
C12 C11 H11 118.8 no
C13 C12 C11 118.3(3) no
C13 C12 H12 120.9 no
C11 C12 H12 120.9 no
C14 C13 C12 119.7(3) no
C14 C13 H13 120.2 no
C12 C13 H13 120.2 no
C13 C14 C15 119.2(3) no
C13 C14 H14 120.4 no
C15 C14 H14 120.4 no
N3 C15 C14 121.0(2) no
N3 C15 C16 114.6(2) no
C14 C15 C16 124.4(2) no
N4 C16 C17 121.5(2) no
N4 C16 C15 114.6(2) no
C17 C16 C15 123.9(2) no
C16 C17 C18 119.0(3) no
C16 C17 H17 120.5 no
C18 C17 H17 120.5 no
C19 C18 C17 119.6(3) no
C19 C18 H18 120.2 no
C17 C18 H18 120.2 no
C18 C19 C20 118.4(3) no
C18 C19 H19 120.8 no
C20 C19 H19 120.8 no
N4 C20 C19 122.7(3) no
N4 C20 H20 118.7 no
C19 C20 H20 118.7 no

loop_
_geom_bond_atom_site_label_1
_geom_bond_atom_site_label_2
_geom_bond_site_symmetry_2
_geom_bond_distance
_geom_bond_publ_flag
Cu N3 . 1.977(2) yes
Cu N1 . 1.990(2) yes
Cu N4 . 2.030(2) yes
Cu N2 . 2.054(2) yes
Cu O2 . 2.1161(18) yes
Cr1 O3 . 1.609(2) yes
Cr1 O1 . 1.612(2) yes
Cr1 O2 . 1.6429(18) yes
Cr1 O4 . 1.7720(19) yes
Cr2 O6 . 1.610(2) yes
Cr2 O5 . 1.615(2) yes
Cr2 O7 . 1.626(2) yes
Cr2 O4 . 1.7880(18) yes
N1 C1 . 1.349(3) no
N1 C5 . 1.353(3) no
N2 C10 . 1.341(3) no
N2 C6 . 1.358(3) no
N3 C11 . 1.340(3) no
N3 C15 . 1.356(3) no
N4 C20 . 1.336(3) no
N4 C16 . 1.361(3) no
O4 Cr2 . 1.7880(18) no
C1 C2 . 1.384(4) no
C1 H1 . 0.9300 no
C2 C3 . 1.382(4) no
C2 H2 . 0.9300 no
C3 C4 . 1.387(4) no
C3 H3 . 0.9300 no
C4 C5 . 1.392(3) no
C4 H4 . 0.9300 no
C5 C6 . 1.485(3) no
C6 C7 . 1.390(4) no
C7 C8 . 1.391(4) no
C7 H7 . 0.9300 no
C8 C9 . 1.379(4) no
C8 H8 . 0.9300 no
C9 C10 . 1.386(4) no
C9 H9 . 0.9300 no
C10 H10 . 0.9300 no
C11 C12 . 1.388(4) no
C11 H11 . 0.9300 no
C12 C13 . 1.388(4) no
C12 H12 . 0.9300 no
C13 C14 . 1.384(4) no
C13 H13 . 0.9300 no
C14 C15 . 1.390(3) no
C14 H14 . 0.9300 no
C15 C16 . 1.474(4) no
C16 C17 . 1.386(4) no
C17 C18 . 1.390(4) no
C17 H17 . 0.9300 no
C18 C19 . 1.380(4) no
C18 H18 . 0.9300 no
C19 C20 . 1.394(4) no
C19 H19 . 0.9300 no
C20 H20 . 0.9300 no
